data_1559392
loop_
_publ_author_name
'Guo, Jinna'
'Feng, Weiqiang'
'Du, Peiyao'
'Zhang, Ruizhong'
'Liu, Jia'
'Liu, Yu'
'Wang, Zhiming'
'Lu, Xiaoquan'

_publ_section_title
;
 Aggregation-Induced Electrochemiluminescence of Tetraphenylbenzosilole
 Derivatives in an Aqueous Phase System for Ultrasensitive Detection of
 Hexavalent Chromium.
;
_journal_issue 21
_journal_name_full 'Analytical chemistry'
_journal_page_first 14838
_journal_page_last 14845
_journal_paper_doi 10.1021/acs.analchem.0c03709
_journal_volume 92
_journal_year 2020
_chemical_formula_moiety 'C34 H22 N2 Si, 2(C2 H6 O)'
_chemical_formula_sum 'C38 H34 N2 O2 Si'
_chemical_formula_weight 578.76
_space_group_crystal_system orthorhombic
_space_group_IT_number 61
_space_group_name_Hall '-P 2ac 2ab'
_space_group_name_H-M_alt 'P b c a'
_atom_sites_solution_hydrogens mixed
_atom_sites_solution_primary dual
_audit_creation_date 2019-10-31
_audit_creation_method
;
Olex2 1.2
(compiled 2018.05.29 svn.r3508 for OlexSys, GUI svn.r5506)
;
_cell_angle_alpha 90
_cell_angle_beta 90
_cell_angle_gamma 90
_cell_formula_units_Z 8
_cell_length_a 24.8883(7)
_cell_length_b 7.2668(3)
_cell_length_c 34.9364(13)
_cell_measurement_reflns_used 9122
_cell_measurement_temperature 170(2)
_cell_measurement_theta_max 26.38
_cell_measurement_theta_min 2.33
_cell_volume 6318.5(4)
_computing_cell_refinement 'SAINT V8.38A (?, 2016)'
_computing_data_reduction 'SAINT V8.38A (?, 2016)'
_computing_molecular_graphics 'Olex2 (Dolomanov et al., 2009)'
_computing_publication_material 'Olex2 (Dolomanov et al., 2009)'
_computing_structure_refinement 'ShelXL (Sheldrick, 2015)'
_computing_structure_solution 'ShelXT (Sheldrick, 2015)'
_diffrn_ambient_temperature 170.0
_diffrn_measured_fraction_theta_full 0.999
_diffrn_measured_fraction_theta_max 0.995
_diffrn_measurement_device_type 'Bruker APEX-II CCD'
_diffrn_measurement_method '\f and \w scans'
_diffrn_radiation_type MoK\a
_diffrn_radiation_wavelength 0.71073
_diffrn_reflns_av_R_equivalents 0.0787
_diffrn_reflns_av_unetI/netI 0.0452
_diffrn_reflns_Laue_measured_fraction_full 0.999
_diffrn_reflns_Laue_measured_fraction_max 0.995
_diffrn_reflns_limit_h_max 30
_diffrn_reflns_limit_h_min -31
_diffrn_reflns_limit_k_max 8
_diffrn_reflns_limit_k_min -9
_diffrn_reflns_limit_l_max 43
_diffrn_reflns_limit_l_min -43
_diffrn_reflns_number 45594
_diffrn_reflns_point_group_measured_fraction_full 0.999
_diffrn_reflns_point_group_measured_fraction_max 0.995
_diffrn_reflns_theta_full 25.242
_diffrn_reflns_theta_max 26.486
_diffrn_reflns_theta_min 2.471
_diffrn_standards_number 0
_exptl_absorpt_coefficient_mu 0.110
_exptl_absorpt_correction_T_max 0.7454
_exptl_absorpt_correction_T_min 0.6898
_exptl_absorpt_correction_type multi-scan
_exptl_absorpt_process_details
;
SADABS-2016/2 (Bruker,2016/2) was used for absorption correction.
wR2(int) was 0.1299 before and 0.0441 after correction.
The Ratio of minimum to maximum transmission is 0.9254.
The \l/2 correction factor is Not present.
;
_exptl_crystal_colour colourless
_exptl_crystal_colour_primary colourless
_exptl_crystal_density_diffrn 1.217
_exptl_crystal_description plate
_exptl_crystal_F_000 2448
_exptl_crystal_size_max 0.26
_exptl_crystal_size_mid 0.1
_exptl_crystal_size_min 0.05
_refine_diff_density_max 0.609
_refine_diff_density_min -0.519
_refine_diff_density_rms 0.069
_refine_ls_extinction_method none
_refine_ls_goodness_of_fit_ref 1.061
_refine_ls_hydrogen_treatment constr
_refine_ls_matrix_type full
_refine_ls_number_parameters 389
_refine_ls_number_reflns 6496
_refine_ls_number_restraints 16
_refine_ls_restrained_S_all 1.070
_refine_ls_R_factor_all 0.0805
_refine_ls_R_factor_gt 0.0623
_refine_ls_shift/su_max 0.001
_refine_ls_shift/su_mean 0.000
_refine_ls_structure_factor_coef Fsqd
_refine_ls_weighting_details 'w=1/[\s^2^(Fo^2^)+(0.1009P)^2^+5.9039P] where P=(Fo^2^+2Fc^2^)/3'
_refine_ls_weighting_scheme calc
_refine_ls_wR_factor_gt 0.1750
_refine_ls_wR_factor_ref 0.1898
_reflns_Friedel_coverage 0.000
_reflns_number_gt 5047
_reflns_number_total 6496
_reflns_threshold_expression 'I > 2\s(I)'
_cod_data_source_file ac0c03709_si_002.cif
_cod_data_source_block 191030_sisscn_0ma
_cod_depositor_comments 'Adding full bibliography for 1559392.cif.'
_cod_database_code 1559392
_shelx_shelxl_version_number 2016/6
_shelx_space_group_comment
;
The symmetry employed for this shelxl refinement is uniquely defined
by the following loop, which should always be used as a source of
symmetry information in preference to the above space-group names.
They are only intended as comments.
;
_shelx_estimated_absorpt_t_max 0.994
_shelx_estimated_absorpt_t_min 0.972
_olex2_refinement_description
;
1. Fixed Uiso
 At 1.2 times of:
  All C(H) groups, All C(H,H) groups
 At 1.5 times of:
  All C(H,H,H) groups, All O(H) groups
2. Restrained distances
 C38-C37
 1.5 with sigma of 0.02
 C36-C35
 1.5 with sigma of 0.001
 O1-C36
 1.45 with sigma of 0.001
 O1-C35
 2.5 with sigma of 0.004
3. Uiso/Uaniso restraints and constraints
C35: within 1.7A with sigma of 0.01 and sigma for terminal atoms of 0.02
O1 \\sim C36 \\sim C35: within 1.7A with sigma of 0.01 and sigma for terminal
atoms of 0.02
4.a Everything fixed:
 H1
4.b Secondary CH2 refined with riding coordinates:
 C36(H36A,H36B), C38(H38A,H38B)
4.c Me refined with riding coordinates:
 C35(H35A,H35B,H35C), C37(H37A,H37B,H37C)
4.d Aromatic/amide H refined with riding coordinates:
 C2(H2), C3(H3), C4(H4), C5(H5), C10(H10), C11(H11), C13(H13), C14(H14),
 C17(H17), C18(H18), C20(H20), C21(H21), C24(H24), C25(H25), C26(H26), C27(H27),
  C28(H28), C30(H30), C31(H31), C32(H32), C33(H33), C34(H34)
4.e Idealised tetrahedral OH refined as rotating group:
 O2(H2A)
;
_olex2_submission_special_instructions 'No special instructions were received'

loop_
_space_group_symop_operation_xyz
'x, y, z'
'-x+1/2, -y, z+1/2'
'-x, y+1/2, -z+1/2'
'x+1/2, -y+1/2, -z'
'-x, -y, -z'
'x-1/2, y, -z-1/2'
'x, -y-1/2, z-1/2'
'-x-1/2, y-1/2, z'

loop_
_atom_site_label
_atom_site_type_symbol
_atom_site_fract_x
_atom_site_fract_y
_atom_site_fract_z
_atom_site_U_iso_or_equiv
_atom_site_adp_type
_atom_site_occupancy
_atom_site_site_symmetry_order
_atom_site_calc_flag
_atom_site_refinement_flags_posn
_atom_site_refinement_flags_adp
_atom_site_refinement_flags_occupancy
_atom_site_disorder_assembly
_atom_site_disorder_group
Si1 Si 0.60862(2) 0.36166(8) 0.66928(2) 0.02003(18) Uani 1 1 d . . . . .
O1 O 0.6854(2) 0.8892(10) 0.47048(19) 0.185(2) Uani 1 1 d D U . . .
H1 H 0.700510 0.955520 0.482900 0.278 Uiso 1 1 d . . . . .
N1 N 0.23004(10) 0.4012(4) 0.64389(9) 0.0548(7) Uani 1 1 d . . . . .
N2 N 0.51987(18) 1.1902(4) 0.52997(9) 0.0796(12) Uani 1 1 d . . . . .
C1 C 0.57511(9) 0.1687(3) 0.69513(6) 0.0215(5) Uani 1 1 d . . . . .
C2 C 0.59455(9) 0.0322(3) 0.71932(7) 0.0253(5) Uani 1 1 d . . . . .
H2 H 0.631704 0.028457 0.725495 0.030 Uiso 1 1 calc R . . . .
C3 C 0.55986(10) -0.0990(3) 0.73454(7) 0.0287(5) Uani 1 1 d . . . . .
H3 H 0.573387 -0.192239 0.750982 0.034 Uiso 1 1 calc R . . . .
C4 C 0.50544(10) -0.0936(3) 0.72570(7) 0.0292(5) Uani 1 1 d . . . . .
H4 H 0.481944 -0.184006 0.735985 0.035 Uiso 1 1 calc R . . . .
C5 C 0.48516(9) 0.0429(3) 0.70192(7) 0.0257(5) Uani 1 1 d . . . . .
H5 H 0.447890 0.046538 0.696109 0.031 Uiso 1 1 calc R . . . .
C6 C 0.51975(9) 0.1746(3) 0.68662(6) 0.0217(5) Uani 1 1 d . . . . .
C7 C 0.50298(9) 0.3322(3) 0.66164(6) 0.0218(5) Uani 1 1 d . . . . .
C8 C 0.54264(9) 0.4490(3) 0.65026(6) 0.0213(5) Uani 1 1 d . . . . .
C9 C 0.44455(9) 0.3563(3) 0.65348(7) 0.0237(5) Uani 1 1 d . . . . .
C10 C 0.41778(10) 0.5096(4) 0.66793(7) 0.0308(5) Uani 1 1 d . . . . .
H10 H 0.437569 0.603647 0.680506 0.037 Uiso 1 1 calc R . . . .
C11 C 0.36238(10) 0.5265(4) 0.66411(8) 0.0361(6) Uani 1 1 d . . . . .
H11 H 0.344223 0.630549 0.674295 0.043 Uiso 1 1 calc R . . . .
C12 C 0.33390(9) 0.3893(4) 0.64523(7) 0.0321(6) Uani 1 1 d . . . . .
C13 C 0.36036(10) 0.2394(4) 0.62914(8) 0.0333(6) Uani 1 1 d . . . . .
H13 H 0.340860 0.148925 0.615260 0.040 Uiso 1 1 calc R . . . .
C14 C 0.41546(10) 0.2235(4) 0.63361(7) 0.0302(5) Uani 1 1 d . . . . .
H14 H 0.433654 0.120650 0.622965 0.036 Uiso 1 1 calc R . . . .
C15 C 0.27590(11) 0.3983(4) 0.64374(9) 0.0403(7) Uani 1 1 d . . . . .
C16 C 0.53543(9) 0.6066(3) 0.62405(6) 0.0227(5) Uani 1 1 d . . . . .
C17 C 0.56239(10) 0.7710(3) 0.63116(7) 0.0271(5) Uani 1 1 d . . . . .
H17 H 0.584206 0.781614 0.653359 0.032 Uiso 1 1 calc R . . . .
C18 C 0.55797(11) 0.9191(4) 0.60648(7) 0.0323(6) Uani 1 1 d . . . . .
H18 H 0.576385 1.030532 0.611916 0.039 Uiso 1 1 calc R . . . .
C19 C 0.52676(12) 0.9048(4) 0.57392(8) 0.0359(6) Uani 1 1 d . . . . .
C20 C 0.50048(13) 0.7400(4) 0.56570(9) 0.0464(8) Uani 1 1 d . . . . .
H20 H 0.479470 0.729226 0.543101 0.056 Uiso 1 1 calc R . . . .
C21 C 0.50499(12) 0.5926(4) 0.59040(8) 0.0376(6) Uani 1 1 d . . . . .
H21 H 0.487261 0.480275 0.584541 0.045 Uiso 1 1 calc R . . . .
C22 C 0.52238(15) 1.0624(4) 0.54895(9) 0.0515(8) Uani 1 1 d . . . . .
C23 C 0.64881(9) 0.5091(3) 0.70269(7) 0.0231(5) Uani 1 1 d . . . . .
C24 C 0.64554(9) 0.4828(4) 0.74228(7) 0.0294(5) Uani 1 1 d . . . . .
H24 H 0.621195 0.394042 0.752167 0.035 Uiso 1 1 calc R . . . .
C25 C 0.67718(11) 0.5840(4) 0.76753(8) 0.0380(6) Uani 1 1 d . . . . .
H25 H 0.674241 0.564289 0.794325 0.046 Uiso 1 1 calc R . . . .
C26 C 0.71286(11) 0.7130(4) 0.75352(9) 0.0395(7) Uani 1 1 d . . . . .
H26 H 0.734533 0.782089 0.770672 0.047 Uiso 1 1 calc R . . . .
C27 C 0.71702(10) 0.7416(4) 0.71437(9) 0.0359(6) Uani 1 1 d . . . . .
H27 H 0.741549 0.830357 0.704713 0.043 Uiso 1 1 calc R . . . .
C28 C 0.68526(9) 0.6403(3) 0.68921(7) 0.0276(5) Uani 1 1 d . . . . .
H28 H 0.688415 0.660635 0.662443 0.033 Uiso 1 1 calc R . . . .
C29 C 0.65168(9) 0.2766(3) 0.62921(7) 0.0234(5) Uani 1 1 d . . . . .
C30 C 0.68769(10) 0.1332(4) 0.63635(7) 0.0312(6) Uani 1 1 d . . . . .
H30 H 0.691725 0.088349 0.661729 0.037 Uiso 1 1 calc R . . . .
C31 C 0.71769(11) 0.0550(4) 0.60705(8) 0.0400(7) Uani 1 1 d . . . . .
H31 H 0.742085 -0.042133 0.612487 0.048 Uiso 1 1 calc R . . . .
C32 C 0.71204(11) 0.1186(5) 0.56985(8) 0.0428(7) Uani 1 1 d . . . . .
H32 H 0.732391 0.065114 0.549716 0.051 Uiso 1 1 calc R . . . .
C33 C 0.67649(12) 0.2608(4) 0.56225(8) 0.0412(7) Uani 1 1 d . . . . .
H33 H 0.672553 0.304895 0.536808 0.049 Uiso 1 1 calc R . . . .
C34 C 0.64676(10) 0.3386(4) 0.59142(7) 0.0320(6) Uani 1 1 d . . . . .
H34 H 0.622556 0.435966 0.585761 0.038 Uiso 1 1 calc R . . . .
C35 C 0.6302(5) 0.6801(15) 0.5109(4) 0.261(6) Uani 1 1 d D U . . .
H35A H 0.593334 0.662822 0.520045 0.392 Uiso 1 1 calc R . . . .
H35B H 0.641263 0.572102 0.496036 0.392 Uiso 1 1 calc R . . . .
H35C H 0.654347 0.695669 0.532789 0.392 Uiso 1 1 calc R . . . .
C36 C 0.6327(2) 0.8480(13) 0.4860(3) 0.208(4) Uani 1 1 d D U . . .
H36A H 0.607337 0.831873 0.464440 0.250 Uiso 1 1 calc R . . . .
H36B H 0.620394 0.955180 0.501116 0.250 Uiso 1 1 calc R . . . .
O2 O 0.2834(2) 0.7655(12) 0.53100(14) 0.168(2) Uani 1 1 d . . . . .
H2A H 0.253639 0.802788 0.539231 0.252 Uiso 1 1 calc GR . . . .
C37 C 0.3611(5) 0.745(2) 0.5621(3) 0.278(8) Uani 1 1 d D . . . .
H37A H 0.381193 0.679062 0.581913 0.417 Uiso 1 1 calc R . . . .
H37B H 0.379798 0.732979 0.537511 0.417 Uiso 1 1 calc R . . . .
H37C H 0.358253 0.875131 0.568951 0.417 Uiso 1 1 calc R . . . .
C38 C 0.3088(3) 0.6682(16) 0.5589(2) 0.168(4) Uani 1 1 d D . . . .
H38A H 0.310953 0.536448 0.551840 0.201 Uiso 1 1 calc R . . . .
H38B H 0.289297 0.679339 0.583443 0.201 Uiso 1 1 calc R . . . .

loop_
_atom_site_aniso_label
_atom_site_aniso_U_11
_atom_site_aniso_U_22
_atom_site_aniso_U_33
_atom_site_aniso_U_23
_atom_site_aniso_U_13
_atom_site_aniso_U_12
Si1 0.0170(3) 0.0186(3) 0.0245(3) 0.0008(2) -0.0001(2) -0.0009(2)
O1 0.132(4) 0.228(7) 0.196(6) -0.019(5) 0.030(4) -0.015(5)
N1 0.0258(13) 0.0549(17) 0.084(2) 0.0037(15) -0.0046(12) 0.0048(11)
N2 0.148(4) 0.0384(16) 0.0525(18) 0.0179(14) -0.036(2) -0.0170(19)
C1 0.0213(11) 0.0196(11) 0.0237(11) -0.0026(9) 0.0028(8) 0.0013(8)
C2 0.0243(11) 0.0230(12) 0.0287(12) 0.0007(9) 0.0015(9) 0.0032(9)
C3 0.0352(13) 0.0228(12) 0.0281(12) 0.0058(10) 0.0027(10) 0.0039(10)
C4 0.0328(13) 0.0223(12) 0.0326(12) 0.0031(10) 0.0076(10) -0.0037(10)
C5 0.0235(11) 0.0245(12) 0.0290(12) -0.0001(10) 0.0037(9) -0.0028(9)
C6 0.0220(11) 0.0188(11) 0.0243(11) -0.0004(9) 0.0027(8) -0.0002(8)
C7 0.0198(11) 0.0205(11) 0.0253(11) -0.0010(9) 0.0006(8) -0.0002(8)
C8 0.0212(11) 0.0190(11) 0.0239(11) -0.0002(9) -0.0013(8) -0.0012(9)
C9 0.0196(11) 0.0242(12) 0.0273(11) 0.0058(9) -0.0009(8) -0.0012(9)
C10 0.0258(12) 0.0271(13) 0.0395(14) -0.0022(10) -0.0053(10) 0.0012(10)
C11 0.0266(13) 0.0345(15) 0.0472(16) -0.0022(12) -0.0028(11) 0.0086(11)
C12 0.0203(11) 0.0380(14) 0.0379(13) 0.0092(11) -0.0028(10) 0.0005(10)
C13 0.0243(12) 0.0361(15) 0.0396(14) -0.0007(11) -0.0041(10) -0.0071(11)
C14 0.0239(12) 0.0296(13) 0.0371(13) -0.0032(10) 0.0006(10) -0.0017(10)
C15 0.0271(15) 0.0424(17) 0.0515(17) 0.0052(13) -0.0041(11) 0.0013(12)
C16 0.0207(11) 0.0208(11) 0.0266(11) 0.0029(9) 0.0003(8) -0.0004(8)
C17 0.0299(12) 0.0236(12) 0.0278(12) 0.0002(9) -0.0060(9) -0.0033(9)
C18 0.0451(15) 0.0198(12) 0.0319(13) 0.0009(10) -0.0039(11) -0.0070(11)
C19 0.0494(16) 0.0261(13) 0.0320(13) 0.0065(11) -0.0073(11) -0.0021(11)
C20 0.0607(19) 0.0390(16) 0.0396(15) 0.0130(13) -0.0252(14) -0.0166(14)
C21 0.0460(16) 0.0288(14) 0.0382(14) 0.0063(11) -0.0162(12) -0.0134(12)
C22 0.083(2) 0.0338(16) 0.0383(16) 0.0091(13) -0.0186(15) -0.0118(16)
C23 0.0168(10) 0.0211(11) 0.0316(12) -0.0021(9) -0.0005(9) 0.0042(8)
C24 0.0246(12) 0.0317(13) 0.0318(13) -0.0035(10) 0.0004(9) 0.0016(10)
C25 0.0374(14) 0.0442(16) 0.0325(13) -0.0081(12) -0.0046(11) 0.0023(12)
C26 0.0328(14) 0.0360(15) 0.0498(17) -0.0154(13) -0.0118(12) -0.0004(11)
C27 0.0266(13) 0.0243(13) 0.0568(17) -0.0039(12) -0.0039(11) -0.0037(10)
C28 0.0234(11) 0.0237(12) 0.0357(13) 0.0006(10) -0.0008(9) 0.0005(9)
C29 0.0176(10) 0.0247(12) 0.0279(11) -0.0023(9) 0.0008(8) -0.0045(9)
C30 0.0267(12) 0.0346(14) 0.0323(13) 0.0000(11) 0.0010(10) 0.0032(10)
C31 0.0316(14) 0.0410(16) 0.0472(16) -0.0065(13) 0.0026(11) 0.0103(12)
C32 0.0380(15) 0.0516(18) 0.0387(15) -0.0128(13) 0.0083(12) 0.0041(13)
C33 0.0438(16) 0.0512(18) 0.0285(13) -0.0015(12) 0.0045(11) 0.0010(14)
C34 0.0313(13) 0.0342(14) 0.0305(13) 0.0026(11) 0.0017(10) 0.0015(11)
C35 0.264(10) 0.204(11) 0.317(14) 0.079(10) 0.115(10) 0.082(10)
C36 0.161(7) 0.215(10) 0.250(11) -0.019(8) 0.074(7) 0.003(8)
O2 0.164(5) 0.248(7) 0.092(3) 0.029(4) 0.004(3) 0.011(5)
C37 0.201(11) 0.46(2) 0.168(9) 0.029(12) -0.022(8) -0.184(14)
C38 0.126(6) 0.289(12) 0.088(5) 0.053(6) 0.004(4) 0.020(7)

loop_
_atom_type_symbol
_atom_type_description
_atom_type_scat_dispersion_real
_atom_type_scat_dispersion_imag
_atom_type_scat_source
C C 0.0033 0.0016 'International Tables Vol C Tables 4.2.6.8 and 6.1.1.4'
H H 0.0000 0.0000 'International Tables Vol C Tables 4.2.6.8 and 6.1.1.4'
N N 0.0061 0.0033 'International Tables Vol C Tables 4.2.6.8 and 6.1.1.4'
O O 0.0106 0.0060 'International Tables Vol C Tables 4.2.6.8 and 6.1.1.4'
Si Si 0.0817 0.0704 'International Tables Vol C Tables 4.2.6.8 and 6.1.1.4'

loop_
_geom_angle_atom_site_label_1
_geom_angle_atom_site_label_2
_geom_angle_atom_site_label_3
_geom_angle
_geom_angle_site_symmetry_1
_geom_angle_site_symmetry_3
_geom_angle_publ_flag
C1 Si1 C8 91.97(10) . . ?
C1 Si1 C23 111.52(10) . . ?
C1 Si1 C29 111.77(10) . . ?
C23 Si1 C8 119.53(10) . . ?
C29 Si1 C8 110.33(10) . . ?
C29 Si1 C23 110.48(10) . . ?
C36 O1 H1 111.7 . . ?
C2 C1 Si1 132.48(18) . . ?
C2 C1 C6 119.3(2) . . ?
C6 C1 Si1 108.18(16) . . ?
C1 C2 H2 119.8 . . ?
C1 C2 C3 120.3(2) . . ?
C3 C2 H2 119.8 . . ?
C2 C3 H3 120.0 . . ?
C4 C3 C2 120.0(2) . . ?
C4 C3 H3 120.0 . . ?
C3 C4 H4 119.8 . . ?
C5 C4 C3 120.5(2) . . ?
C5 C4 H4 119.8 . . ?
C4 C5 H5 120.1 . . ?
C4 C5 C6 119.7(2) . . ?
C6 C5 H5 120.1 . . ?
C1 C6 C7 114.71(19) . . ?
C5 C6 C1 120.1(2) . . ?
C5 C6 C7 125.2(2) . . ?
C8 C7 C6 116.38(19) . . ?
C8 C7 C9 125.3(2) . . ?
C9 C7 C6 118.16(19) . . ?
C7 C8 Si1 108.62(16) . . ?
C7 C8 C16 125.2(2) . . ?
C16 C8 Si1 125.91(16) . . ?
C10 C9 C7 119.4(2) . . ?
C14 C9 C7 121.4(2) . . ?
C14 C9 C10 119.1(2) . . ?
C9 C10 H10 119.7 . . ?
C11 C10 C9 120.7(2) . . ?
C11 C10 H10 119.7 . . ?
C10 C11 H11 120.4 . . ?
C12 C11 C10 119.2(2) . . ?
C12 C11 H11 120.4 . . ?
C11 C12 C13 120.8(2) . . ?
C11 C12 C15 119.6(3) . . ?
C13 C12 C15 119.5(3) . . ?
C12 C13 H13 120.4 . . ?
C14 C13 C12 119.2(2) . . ?
C14 C13 H13 120.4 . . ?
C9 C14 H14 119.5 . . ?
C13 C14 C9 120.9(2) . . ?
C13 C14 H14 119.5 . . ?
N1 C15 C12 177.2(3) . . ?
C17 C16 C8 119.7(2) . . ?
C17 C16 C21 118.2(2) . . ?
C21 C16 C8 121.9(2) . . ?
C16 C17 H17 119.4 . . ?
C18 C17 C16 121.2(2) . . ?
C18 C17 H17 119.4 . . ?
C17 C18 H18 120.0 . . ?
C19 C18 C17 120.0(2) . . ?
C19 C18 H18 120.0 . . ?
C18 C19 C20 119.9(2) . . ?
C18 C19 C22 118.7(3) . . ?
C20 C19 C22 121.4(2) . . ?
C19 C20 H20 120.0 . . ?
C21 C20 C19 120.0(2) . . ?
C21 C20 H20 120.0 . . ?
C16 C21 H21 119.6 . . ?
C20 C21 C16 120.8(2) . . ?
C20 C21 H21 119.6 . . ?
N2 C22 C19 177.9(4) . . ?
C24 C23 Si1 120.48(18) . . ?
C28 C23 Si1 121.76(18) . . ?
C28 C23 C24 117.6(2) . . ?
C23 C24 H24 119.3 . . ?
C25 C24 C23 121.4(2) . . ?
C25 C24 H24 119.3 . . ?
C24 C25 H25 120.1 . . ?
C26 C25 C24 119.8(3) . . ?
C26 C25 H25 120.1 . . ?
C25 C26 H26 120.0 . . ?
C25 C26 C27 119.9(2) . . ?
C27 C26 H26 120.0 . . ?
C26 C27 H27 120.0 . . ?
C26 C27 C28 120.0(3) . . ?
C28 C27 H27 120.0 . . ?
C23 C28 H28 119.5 . . ?
C27 C28 C23 121.1(2) . . ?
C27 C28 H28 119.5 . . ?
C30 C29 Si1 118.75(18) . . ?
C30 C29 C34 117.7(2) . . ?
C34 C29 Si1 123.37(19) . . ?
C29 C30 H30 119.4 . . ?
C31 C30 C29 121.3(2) . . ?
C31 C30 H30 119.4 . . ?
C30 C31 H31 120.0 . . ?
C32 C31 C30 120.0(3) . . ?
C32 C31 H31 120.0 . . ?
C31 C32 H32 120.2 . . ?
C33 C32 C31 119.5(3) . . ?
C33 C32 H32 120.2 . . ?
C32 C33 H33 119.8 . . ?
C34 C33 C32 120.4(3) . . ?
C34 C33 H33 119.8 . . ?
C29 C34 H34 119.4 . . ?
C33 C34 C29 121.2(3) . . ?
C33 C34 H34 119.4 . . ?
H35A C35 H35B 109.5 . . ?
H35A C35 H35C 109.5 . . ?
H35B C35 H35C 109.5 . . ?
C36 C35 H35A 109.5 . . ?
C36 C35 H35B 109.5 . . ?
C36 C35 H35C 109.5 . . ?
O1 C36 C35 115.0(3) . . ?
O1 C36 H36A 108.5 . . ?
O1 C36 H36B 108.5 . . ?
C35 C36 H36A 108.5 . . ?
C35 C36 H36B 108.5 . . ?
H36A C36 H36B 107.5 . . ?
C38 O2 H2A 109.5 . . ?
H37A C37 H37B 109.5 . . ?
H37A C37 H37C 109.5 . . ?
H37B C37 H37C 109.5 . . ?
C38 C37 H37A 109.5 . . ?
C38 C37 H37B 109.5 . . ?
C38 C37 H37C 109.5 . . ?
O2 C38 C37 106.2(10) . . ?
O2 C38 H38A 110.5 . . ?
O2 C38 H38B 110.5 . . ?
C37 C38 H38A 110.5 . . ?
C37 C38 H38B 110.5 . . ?
H38A C38 H38B 108.7 . . ?

loop_
_geom_bond_atom_site_label_1
_geom_bond_atom_site_label_2
_geom_bond_distance
_geom_bond_site_symmetry_2
_geom_bond_publ_flag
Si1 C1 1.865(2) . ?
Si1 C8 1.882(2) . ?
Si1 C23 1.874(2) . ?
Si1 C29 1.868(2) . ?
O1 H1 0.7494 . ?
O1 C36 1.4499(10) . ?
N1 C15 1.142(3) . ?
N2 C22 1.143(4) . ?
C1 C2 1.390(3) . ?
C1 C6 1.410(3) . ?
C2 H2 0.9500 . ?
C2 C3 1.392(3) . ?
C3 H3 0.9500 . ?
C3 C4 1.390(4) . ?
C4 H4 0.9500 . ?
C4 C5 1.389(3) . ?
C5 H5 0.9500 . ?
C5 C6 1.394(3) . ?
C6 C7 1.499(3) . ?
C7 C8 1.361(3) . ?
C7 C9 1.492(3) . ?
C8 C16 1.477(3) . ?
C9 C10 1.393(3) . ?
C9 C14 1.391(3) . ?
C10 H10 0.9500 . ?
C10 C11 1.391(4) . ?
C11 H11 0.9500 . ?
C11 C12 1.390(4) . ?
C12 C13 1.392(4) . ?
C12 C15 1.446(3) . ?
C13 H13 0.9500 . ?
C13 C14 1.385(4) . ?
C14 H14 0.9500 . ?
C16 C17 1.392(3) . ?
C16 C21 1.402(3) . ?
C17 H17 0.9500 . ?
C17 C18 1.383(4) . ?
C18 H18 0.9500 . ?
C18 C19 1.381(4) . ?
C19 C20 1.394(4) . ?
C19 C22 1.444(4) . ?
C20 H20 0.9500 . ?
C20 C21 1.380(4) . ?
C21 H21 0.9500 . ?
C23 C24 1.399(3) . ?
C23 C28 1.398(3) . ?
C24 H24 0.9500 . ?
C24 C25 1.392(4) . ?
C25 H25 0.9500 . ?
C25 C26 1.381(4) . ?
C26 H26 0.9500 . ?
C26 C27 1.387(4) . ?
C27 H27 0.9500 . ?
C27 C28 1.393(4) . ?
C28 H28 0.9500 . ?
C29 C30 1.397(3) . ?
C29 C34 1.400(3) . ?
C30 H30 0.9500 . ?
C30 C31 1.389(4) . ?
C31 H31 0.9500 . ?
C31 C32 1.386(4) . ?
C32 H32 0.9500 . ?
C32 C33 1.386(4) . ?
C33 H33 0.9500 . ?
C33 C34 1.381(4) . ?
C34 H34 0.9500 . ?
C35 H35A 0.9800 . ?
C35 H35B 0.9800 . ?
C35 H35C 0.9800 . ?
C35 C36 1.4994(10) . ?
C36 H36A 0.9900 . ?
C36 H36B 0.9900 . ?
O2 H2A 0.8400 . ?
O2 C38 1.359(8) . ?
C37 H37A 0.9800 . ?
C37 H37B 0.9800 . ?
C37 H37C 0.9800 . ?
C37 C38 1.418(10) . ?
C38 H38A 0.9900 . ?
C38 H38B 0.9900 . ?
